data_7214794
loop_
_publ_author_name
'Stilinovi\'c, Vladimir'
'U\<zarevi\'c, Krunoslav'
'Cvrtila, Ivica'
'Kaitner, Branko'

_publ_section_title
;
 Bis(morpholine) hydrogen bond pincer -- a novel series of heteroleptic
 Cu(ii) coordination compounds as receptors for electron rich guests
;
_journal_issue 21
_journal_name_full CrystEngComm
_journal_page_first 7493
_journal_paper_doi 10.1039/c2ce25848j
_journal_volume 14
_journal_year 2012
_chemical_absolute_configuration unk
_chemical_formula_moiety 'C13 H22 Cl Cu F3 N2 O4, C4 H9 N O'
_chemical_formula_sum 'C17 H31 Cl Cu F3 N3 O5'
_chemical_formula_weight 513.44
_chemical_name_systematic
;
1,1,1-trifluoroacetylacetonatochlorobis(morpholine)copper(II) -
morpholine solvate
;
_space_group_IT_number 19
_symmetry_cell_setting orthorhombic
_symmetry_space_group_name_Hall 'P 2ac 2ab'
_symmetry_space_group_name_H-M 'P 21 21 21'
_atom_sites_solution_hydrogens geom
_atom_sites_solution_primary direct
_atom_sites_solution_secondary difmap
_audit_creation_date 2011-12-08T13:43:13-00:00
_audit_creation_method 'WinGX routine CIF_UPDATE'
_cell_angle_alpha 90
_cell_angle_beta 90
_cell_angle_gamma 90
_cell_formula_units_Z 4
_cell_length_a 10.2419(7)
_cell_length_b 13.1084(11)
_cell_length_c 16.9868(12)
_cell_measurement_reflns_used 289
_cell_measurement_temperature 150.0(1)
_cell_measurement_theta_max 52.0
_cell_measurement_theta_min 4.6
_cell_volume 2280.6(3)
_computing_structure_refinement 'SHELXL-97 (Sheldrick, 1997)'
_computing_structure_solution 'SHELXS-97 (Sheldrick, 1990)'
_diffrn_ambient_temperature 150.0(1)
_diffrn_measured_fraction_theta_full 0.993
_diffrn_measured_fraction_theta_max 0.993
_diffrn_measurement_device_type
;
Oxford Diffraction Xcalibur CCD
diffractometer
;
_diffrn_measurement_method '\w scan'
_diffrn_radiation_monochromator graphite
_diffrn_radiation_source 'fine-focus sealed tube'
_diffrn_radiation_type MoK\a
_diffrn_radiation_wavelength 0.71073
_diffrn_reflns_av_R_equivalents 0.0712
_diffrn_reflns_av_unetI/netI 0.1354
_diffrn_reflns_limit_h_max 12
_diffrn_reflns_limit_h_min -12
_diffrn_reflns_limit_k_max 16
_diffrn_reflns_limit_k_min -16
_diffrn_reflns_limit_l_max 20
_diffrn_reflns_limit_l_min -20
_diffrn_reflns_number 18163
_diffrn_reflns_theta_full 26
_diffrn_reflns_theta_max 26
_diffrn_reflns_theta_min 3.88
_diffrn_standards_number 27
_exptl_absorpt_coefficient_mu 1.131
_exptl_absorpt_correction_type none
_exptl_crystal_colour blue
_exptl_crystal_density_diffrn 1.495
_exptl_crystal_density_method 'not measured'
_exptl_crystal_description block
_exptl_crystal_F_000 1068
_exptl_crystal_size_max 0.19
_exptl_crystal_size_mid 0.09
_exptl_crystal_size_min 0.07
_refine_diff_density_max 0.637
_refine_diff_density_min -0.446
_refine_diff_density_rms 0.073
_refine_ls_abs_structure_details 'Flack H D (1983), Acta Cryst. A39, 876-881'
_refine_ls_abs_structure_Flack 0.49(2)
_refine_ls_extinction_method none
_refine_ls_goodness_of_fit_ref 0.839
_refine_ls_hydrogen_treatment mixed
_refine_ls_matrix_type full
_refine_ls_number_parameters 284
_refine_ls_number_reflns 4454
_refine_ls_number_restraints 5
_refine_ls_restrained_S_all 0.842
_refine_ls_R_factor_all 0.085
_refine_ls_R_factor_gt 0.0461
_refine_ls_shift/su_max 0
_refine_ls_shift/su_mean 0
_refine_ls_structure_factor_coef Fsqd
_refine_ls_weighting_details 'calc w=1/[\s^2^(Fo^2^)+(0.0512P)^2^+0.0000P] where P=(Fo^2^+2Fc^2^)/3'
_refine_ls_weighting_scheme calc
_refine_ls_wR_factor_gt 0.0959
_refine_ls_wR_factor_ref 0.1023
_reflns_number_gt 2633
_reflns_number_total 4454
_reflns_threshold_expression >2sigma(I)
_cod_data_source_file c2ce25848j.txt
_cod_data_source_block tfacac
_cod_database_code 7214794

loop_
_symmetry_equiv_pos_as_xyz
'x, y, z'
'-x+1/2, -y, z+1/2'
'x+1/2, -y+1/2, -z'
'-x, y+1/2, -z+1/2'

loop_
_atom_site_label
_atom_site_type_symbol
_atom_site_fract_x
_atom_site_fract_y
_atom_site_fract_z
_atom_site_U_iso_or_equiv
_atom_site_adp_type
_atom_site_occupancy
_atom_site_symmetry_multiplicity
_atom_site_calc_flag
_atom_site_refinement_flags
Cu1 Cu 0.88937(6) 0.12466(5) 0.48897(3) 0.02869(18) Uani 1 1 d .
Cl1 Cl 0.97691(11) 0.30437(11) 0.49110(8) 0.0362(4) Uani 1 1 d .
O3 O 0.6829(4) 0.1033(3) 0.7418(2) 0.0365(11) Uani 1 1 d .
O4 O 0.6330(3) 0.1305(3) 0.25293(18) 0.0360(10) Uani 1 1 d .
F2 F 1.1104(3) -0.0852(3) 0.30435(18) 0.0545(10) Uani 1 1 d .
F1 F 1.2896(3) -0.0201(4) 0.3328(2) 0.0822(17) Uani 1 1 d .
N2 N 0.7476(5) 0.1471(4) 0.4072(3) 0.0253(13) Uani 1 1 d .
F3 F 1.1415(4) 0.0664(3) 0.2739(2) 0.0773(14) Uani 1 1 d .
N1 N 0.7603(4) 0.1338(4) 0.5803(2) 0.0259(12) Uani 1 1 d .
O1 O 0.9929(4) 0.0668(4) 0.4018(2) 0.0387(11) Uani 1 1 d .
O2 O 1.0166(4) 0.0734(4) 0.5660(2) 0.0393(11) Uani 1 1 d .
C10 C 0.6930(6) 0.0495(5) 0.3766(3) 0.0317(15) Uani 1 1 d .
H10A H 0.6569 0.0104 0.42 0.038 Uiso 1 1 calc R
H10B H 0.7623 0.0096 0.3528 0.038 Uiso 1 1 calc R
C1 C 1.1653(5) -0.0018(5) 0.3306(3) 0.0320(15) Uani 1 1 d .
C11 C 0.5870(5) 0.0697(5) 0.3160(3) 0.0389(17) Uani 1 1 d .
H11A H 0.5555 0.0052 0.2955 0.047 Uiso 1 1 calc R
H11B H 0.5143 0.104 0.3413 0.047 Uiso 1 1 calc R
C13 C 0.7890(6) 0.2116(5) 0.3402(3) 0.0283(15) Uani 1 1 d .
H13A H 0.8628 0.1801 0.3139 0.034 Uiso 1 1 calc R
H13B H 0.8165 0.2778 0.3595 0.034 Uiso 1 1 calc R
C12 C 0.6777(6) 0.2249(5) 0.2821(3) 0.0350(16) Uani 1 1 d .
H12A H 0.6061 0.26 0.3078 0.042 Uiso 1 1 calc R
H12B H 0.707 0.2669 0.2385 0.042 Uiso 1 1 calc R
C3 C 1.1779(5) 0.0177(4) 0.4762(3) 0.0322(14) Uani 1 1 d .
H3 H 1.2632 -0.0055 0.4709 0.039 Uiso 1 1 calc R
C8 C 0.6356(6) 0.0389(5) 0.6814(3) 0.0385(16) Uani 1 1 d .
H8A H 0.5534 0.0656 0.6618 0.046 Uiso 1 1 calc R
H8B H 0.6195 -0.0285 0.7028 0.046 Uiso 1 1 calc R
C9 C 0.7318(6) 0.0310(5) 0.6141(3) 0.0366(16) Uani 1 1 d .
H9A H 0.8123 0.0004 0.6328 0.044 Uiso 1 1 calc R
H9B H 0.6961 -0.0128 0.5734 0.044 Uiso 1 1 calc R
C2 C 1.1055(6) 0.0324(4) 0.4101(3) 0.0260(13) Uani 1 1 d .
C4 C 1.1297(6) 0.0360(5) 0.5519(3) 0.0332(15) Uani 1 1 d .
C6 C 0.7994(6) 0.2027(5) 0.6444(3) 0.0292(15) Uani 1 1 d .
H6A H 0.808 0.2715 0.6241 0.035 Uiso 1 1 calc R
H6B H 0.8837 0.1817 0.6648 0.035 Uiso 1 1 calc R
N3 N 0.8757(6) -0.1621(4) 0.4954(3) 0.0682(16) Uani 1 1 d D
C7 C 0.6994(7) 0.2016(6) 0.7106(3) 0.0392(17) Uani 1 1 d .
H7A H 0.7277 0.2474 0.7521 0.047 Uiso 1 1 calc R
H7B H 0.6164 0.2261 0.6908 0.047 Uiso 1 1 calc R
C15 C 0.8864(10) -0.2125(7) 0.4267(4) 0.099(3) Uani 1 1 d D
H15A H 0.91 -0.164 0.386 0.119 Uiso 1 1 calc R
H15B H 0.8016 -0.2403 0.4132 0.119 Uiso 1 1 calc R
C16 C 0.8845(10) -0.2243(7) 0.5650(4) 0.114(4) Uani 1 1 d D
H16A H 0.8106 -0.2704 0.5674 0.136 Uiso 1 1 calc R
H16B H 0.8828 -0.1813 0.6115 0.136 Uiso 1 1 calc R
O5 O 1.0109(8) -0.3481(5) 0.4950(5) 0.146(3) Uani 1 1 d .
C5 C 1.2093(6) 0.0040(6) 0.6226(3) 0.0490(18) Uani 1 1 d .
H5A H 1.1771 0.0382 0.6687 0.073 Uiso 1 1 calc R
H5B H 1.2991 0.022 0.6144 0.073 Uiso 1 1 calc R
H5C H 1.2022 -0.0684 0.6297 0.073 Uiso 1 1 calc R
C14 C 0.9864(13) -0.2994(10) 0.4262(5) 0.166(7) Uani 1 1 d D
H14A H 0.9572 -0.35 0.3884 0.199 Uiso 1 1 calc R
H14B H 1.0684 -0.2721 0.4069 0.199 Uiso 1 1 calc R
C17 C 1.0119(9) -0.2855(9) 0.5629(6) 0.110(4) Uani 1 1 d D
H17A H 1.086 -0.2395 0.5612 0.132 Uiso 1 1 calc R
H17B H 1.0192 -0.3273 0.6098 0.132 Uiso 1 1 calc R
H2N H 0.687(6) 0.179(5) 0.424(3) 0.04(2) Uiso 1 1 d .
H3N H 0.815(3) -0.1133(15) 0.5008(7) 0.24(6) Uiso 1 1 d D
H1N H 0.678(6) 0.159(5) 0.561(4) 0.07(2) Uiso 1 1 d .

loop_
_atom_site_aniso_label
_atom_site_aniso_U_11
_atom_site_aniso_U_22
_atom_site_aniso_U_33
_atom_site_aniso_U_23
_atom_site_aniso_U_13
_atom_site_aniso_U_12
Cu1 0.0270(3) 0.0431(4) 0.0159(3) 0.0002(4) 0.0008(3) 0.0094(3)
Cl1 0.0272(6) 0.0558(9) 0.0256(8) 0.0033(8) -0.0018(7) -0.0140(6)
O3 0.052(2) 0.037(3) 0.021(2) 0.0071(19) 0.0104(18) 0.004(2)
O4 0.042(2) 0.045(3) 0.0207(18) 0.000(2) -0.0076(17) -0.001(2)
F2 0.059(2) 0.057(3) 0.047(2) -0.0237(17) 0.015(2) -0.011(2)
F1 0.028(2) 0.158(5) 0.061(3) -0.053(3) 0.0104(18) -0.001(3)
N2 0.026(3) 0.035(4) 0.015(2) -0.005(2) 0.004(2) 0.002(3)
F3 0.142(4) 0.050(3) 0.040(2) 0.009(2) 0.047(2) 0.022(3)
N1 0.028(3) 0.033(3) 0.017(2) 0.006(2) 0.0013(19) 0.004(3)
O1 0.036(2) 0.058(3) 0.022(2) -0.004(2) 0.0030(18) 0.022(2)
O2 0.035(2) 0.061(3) 0.021(2) 0.000(2) 0.0001(18) 0.025(2)
C10 0.044(4) 0.030(4) 0.021(3) -0.005(3) 0.000(3) -0.005(3)
C1 0.026(3) 0.039(4) 0.031(3) -0.005(3) 0.002(3) -0.004(3)
C11 0.041(4) 0.047(4) 0.029(3) -0.009(3) 0.000(3) -0.008(3)
C13 0.034(3) 0.034(4) 0.017(3) 0.000(3) 0.001(3) 0.001(3)
C12 0.041(4) 0.042(5) 0.022(3) 0.009(3) -0.009(3) -0.003(3)
C3 0.028(3) 0.032(3) 0.036(4) -0.007(3) 0.003(3) 0.008(3)
C8 0.046(4) 0.045(4) 0.024(3) 0.004(3) 0.003(3) -0.010(4)
C9 0.049(4) 0.038(4) 0.023(3) 0.007(3) 0.002(3) 0.004(3)
C2 0.025(3) 0.026(3) 0.026(3) -0.002(2) 0.007(3) -0.010(3)
C4 0.036(4) 0.032(4) 0.032(3) -0.003(3) -0.007(3) 0.012(3)
C6 0.033(4) 0.034(4) 0.020(3) 0.001(3) 0.004(3) -0.008(3)
N3 0.128(5) 0.047(3) 0.030(3) 0.001(3) 0.008(4) 0.012(4)
C7 0.053(4) 0.047(5) 0.018(3) 0.001(3) 0.005(3) 0.007(4)
C15 0.160(10) 0.092(8) 0.044(5) 0.015(5) 0.020(6) -0.041(8)
C16 0.235(13) 0.063(7) 0.042(5) 0.012(4) 0.053(7) 0.073(8)
O5 0.233(8) 0.104(5) 0.101(6) 0.010(5) -0.001(7) 0.067(5)
C5 0.056(4) 0.059(5) 0.032(3) -0.002(3) -0.010(3) 0.014(4)
C14 0.240(14) 0.211(15) 0.047(6) -0.039(8) -0.063(7) 0.155(13)
C17 0.117(9) 0.135(11) 0.079(7) 0.013(7) -0.055(7) 0.043(8)

loop_
_atom_type_symbol
_atom_type_description
_atom_type_scat_dispersion_real
_atom_type_scat_dispersion_imag
_atom_type_scat_source
C C 0.0033 0.0016 'International Tables Vol C Tables 4.2.6.8 and 6.1.1.4'
H H 0 0 'International Tables Vol C Tables 4.2.6.8 and 6.1.1.4'
N N 0.0061 0.0033 'International Tables Vol C Tables 4.2.6.8 and 6.1.1.4'
O O 0.0106 0.006 'International Tables Vol C Tables 4.2.6.8 and 6.1.1.4'
F F 0.0171 0.0103 'International Tables Vol C Tables 4.2.6.8 and 6.1.1.4'
Cl Cl 0.1484 0.1585 'International Tables Vol C Tables 4.2.6.8 and 6.1.1.4'
Cu Cu 0.3201 1.2651 'International Tables Vol C Tables 4.2.6.8 and 6.1.1.4'

loop_
_geom_angle_atom_site_label_1
_geom_angle_atom_site_label_2
_geom_angle_atom_site_label_3
_geom_angle
O2 Cu1 O1 90.68(15)
O2 Cu1 N2 168.3(2)
O1 Cu1 N2 85.79(18)
O2 Cu1 N1 86.76(17)
O1 Cu1 N1 160.2(2)
N2 Cu1 N1 92.77(17)
O2 Cu1 Cl1 94.25(14)
O1 Cu1 Cl1 100.32(14)
N2 Cu1 Cl1 97.39(17)
N1 Cu1 Cl1 99.49(17)
C7 O3 C8 108.4(4)
C12 O4 C11 109.6(4)
C13 N2 C10 109.3(4)
C13 N2 Cu1 113.8(4)
C10 N2 Cu1 112.5(4)
C13 N2 H2N 101(5)
C10 N2 H2N 107(5)
Cu1 N2 H2N 113(4)
C6 N1 C9 108.8(4)
C6 N1 Cu1 115.0(3)
C9 N1 Cu1 111.5(4)
C6 N1 H1N 106(4)
C9 N1 H1N 106(4)
Cu1 N1 H1N 109(4)
C2 O1 Cu1 123.5(3)
C4 O2 Cu1 127.3(3)
N2 C10 C11 110.8(5)
N2 C10 H10A 109.5
C11 C10 H10A 109.5
N2 C10 H10B 109.5
C11 C10 H10B 109.5
H10A C10 H10B 108.1
F1 C1 F2 106.2(5)
F1 C1 F3 108.9(5)
F2 C1 F3 103.6(5)
F1 C1 C2 114.7(5)
F2 C1 C2 111.7(5)
F3 C1 C2 111.2(5)
O4 C11 C10 111.9(4)
O4 C11 H11A 109.2
C10 C11 H11A 109.2
O4 C11 H11B 109.2
C10 C11 H11B 109.2
H11A C11 H11B 107.9
N2 C13 C12 110.5(5)
N2 C13 H13A 109.5
C12 C13 H13A 109.5
N2 C13 H13B 109.5
C12 C13 H13B 109.5
H13A C13 H13B 108.1
O4 C12 C13 111.8(5)
O4 C12 H12A 109.3
C13 C12 H12A 109.3
O4 C12 H12B 109.3
C13 C12 H12B 109.3
H12A C12 H12B 107.9
C2 C3 C4 122.9(4)
C2 C3 H3 118.5
C4 C3 H3 118.5
O3 C8 C9 111.5(5)
O3 C8 H8A 109.3
C9 C8 H8A 109.3
O3 C8 H8B 109.3
C9 C8 H8B 109.3
H8A C8 H8B 108
N1 C9 C8 110.8(5)
N1 C9 H9A 109.5
C8 C9 H9A 109.5
N1 C9 H9B 109.5
C8 C9 H9B 109.5
H9A C9 H9B 108.1
O1 C2 C3 130.4(5)
O1 C2 C1 111.9(4)
C3 C2 C1 117.6(5)
O2 C4 C3 123.9(5)
O2 C4 C5 116.5(5)
C3 C4 C5 119.5(5)
N1 C6 C7 111.0(5)
N1 C6 H6A 109.4
C7 C6 H6A 109.4
N1 C6 H6B 109.4
C7 C6 H6B 109.4
H6A C6 H6B 108
C15 N3 C16 115.5(6)
C15 N3 H3N 119.6(10)
C16 N3 H3N 111.2(8)
O3 C7 C6 111.7(5)
O3 C7 H7A 109.3
C6 C7 H7A 109.3
O3 C7 H7B 109.3
C6 C7 H7B 109.3
H7A C7 H7B 107.9
N3 C15 C14 115.0(7)
N3 C15 H15A 108.5
C14 C15 H15A 108.5
N3 C15 H15B 108.5
C14 C15 H15B 108.5
H15A C15 H15B 107.5
N3 C16 C17 109.3(7)
N3 C16 H16A 109.8
C17 C16 H16A 109.8
N3 C16 H16B 109.8
C17 C16 H16B 109.8
H16A C16 H16B 108.3
C14 O5 C17 115.5(7)
C4 C5 H5A 109.5
C4 C5 H5B 109.5
H5A C5 H5B 109.5
C4 C5 H5C 109.5
H5A C5 H5C 109.5
H5B C5 H5C 109.5
O5 C14 C15 118.0(8)
O5 C14 H14A 107.8
C15 C14 H14A 107.8
O5 C14 H14B 107.8
C15 C14 H14B 107.8
H14A C14 H14B 107.1
O5 C17 C16 108.5(7)
O5 C17 H17A 110
C16 C17 H17A 110
O5 C17 H17B 110
C16 C17 H17B 110
H17A C17 H17B 108.4

loop_
_geom_bond_atom_site_label_1
_geom_bond_atom_site_label_2
_geom_bond_distance
Cu1 O2 1.965(4)
Cu1 O1 1.973(4)
Cu1 N2 2.031(5)
Cu1 N1 2.041(4)
Cu1 Cl1 2.5208(15)
O3 C7 1.403(8)
O3 C8 1.414(7)
O4 C12 1.409(7)
O4 C11 1.417(7)
F2 C1 1.307(7)
F1 C1 1.295(6)
N2 C13 1.479(7)
N2 C10 1.489(7)
N2 H2N 0.80(6)
F3 C1 1.337(7)
N1 C6 1.471(7)
N1 C9 1.493(8)
N1 H1N 0.96(6)
O1 C2 1.246(6)
O2 C4 1.280(7)
C10 C11 1.519(7)
C10 H10A 0.97
C10 H10B 0.97
C1 C2 1.548(7)
C11 H11A 0.97
C11 H11B 0.97
C13 C12 1.518(7)
C13 H13A 0.97
C13 H13B 0.97
C12 H12A 0.97
C12 H12B 0.97
C3 C2 1.360(7)
C3 C4 1.398(7)
C3 H3 0.93
C8 C9 1.513(7)
C8 H8A 0.97
C8 H8B 0.97
C9 H9A 0.97
C9 H9B 0.97
C4 C5 1.511(7)
C6 C7 1.521(8)
C6 H6A 0.97
C6 H6B 0.97
N3 C15 1.345(9)
N3 C16 1.439(8)
N3 H3N 0.900(2)
C7 H7A 0.97
C7 H7B 0.97
C15 C14 1.532(2)
C15 H15A 0.97
C15 H15B 0.97
C16 C17 1.531(2)
C16 H16A 0.97
C16 H16B 0.97
O5 C14 1.354(10)
O5 C17 1.415(10)
C5 H5A 0.96
C5 H5B 0.96
C5 H5C 0.96
C14 H14A 0.97
C14 H14B 0.97
C17 H17A 0.97
C17 H17B 0.97
